data_8102924
loop_
_publ_author_name
'Li, S.-J.'
'Zheng, C.'
'Mattausch, Hj.'
'Simon, A.'

_publ_section_title
;
Crystal structure of decacerium pentagallium tetrabromide, Ce~10~Ga~5~Br~4~
;
_journal_issue 4
_journal_name_full 'Zeitschrift f\"ur Kristallographie - New Crystal Structures'
_journal_page_first 521
_journal_page_last 522
_journal_volume 220
_journal_year 2005
_chemical_formula_sum 'Br4 Ce10 Ga5'
_chemical_formula_weight 2069.44
_chemical_name_systematic 'decacerium pentagallium tetrabromide'
_space_group_IT_number 140
_symmetry_cell_setting tetragonal
_symmetry_space_group_name_Hall '-I 4 2c'
_symmetry_space_group_name_H-M 'I 4/m c m'
_atom_sites_solution_hydrogens geom
_atom_sites_solution_primary direct
_atom_sites_solution_secondary difmap
_audit_creation_method SHELXL-97
_cell_angle_alpha 90.00
_cell_angle_beta 90.00
_cell_angle_gamma 90.00
_cell_formula_units_Z 4
_cell_length_a 8.0937(3)
_cell_length_b 8.0937(3)
_cell_length_c 32.129(3)
_cell_measurement_reflns_used 408
_cell_measurement_temperature 293(2)
_cell_measurement_theta_max 14
_cell_measurement_theta_min -14
_cell_volume 2104.7(2)
_computing_cell_refinement 'SMART and SAINT (Bruker, 1999)'
_computing_data_collection 'SMART (Bruker, 1999)'
_computing_data_reduction 'SAINT (Bruker, 1999)'
_computing_molecular_graphics 'SHELXTL (Sheldrick, 1997)'
_computing_publication_material 'SHELXTL (Sheldrick, 1997)'
_computing_structure_refinement 'SHELXTL (Sheldrick, 1997)'
_computing_structure_solution 'SIR97 (Altomare et al., 1999)'
_diffrn_ambient_temperature 293(2)
_diffrn_detector_area_resol_mean 0
_diffrn_measured_fraction_theta_full 0.955
_diffrn_measured_fraction_theta_max 0.955
_diffrn_measurement_device_type 'Bruker SMART CCD'
_diffrn_measurement_method omega/phi
_diffrn_radiation_monochromator graphite
_diffrn_radiation_source 'fine-focus sealed tube'
_diffrn_radiation_type MoK\a
_diffrn_radiation_wavelength 0.71073
_diffrn_reflns_av_R_equivalents 0.0511
_diffrn_reflns_av_sigmaI/netI 0.0213
_diffrn_reflns_limit_h_max 9
_diffrn_reflns_limit_h_min -9
_diffrn_reflns_limit_k_max 9
_diffrn_reflns_limit_k_min -9
_diffrn_reflns_limit_l_max 38
_diffrn_reflns_limit_l_min -38
_diffrn_reflns_number 6397
_diffrn_reflns_theta_full 24.99
_diffrn_reflns_theta_max 24.99
_diffrn_reflns_theta_min 3.56
_diffrn_standards_decay_% 0
_diffrn_standards_interval_count 0
_diffrn_standards_interval_time 0
_diffrn_standards_number 0
_exptl_absorpt_coefficient_mu 34.969
_exptl_absorpt_correction_T_max 1.000
_exptl_absorpt_correction_T_min 0.169675
_exptl_absorpt_correction_type multi-scan
_exptl_absorpt_process_details 'SADABS (Sheldrick, 2000)'
_exptl_crystal_colour silver
_exptl_crystal_density_diffrn 6.531
_exptl_crystal_density_method 'not measured'
_exptl_crystal_description plate
_exptl_crystal_F_000 3500
_exptl_crystal_size_max 0.14
_exptl_crystal_size_mid 0.10
_exptl_crystal_size_min 0.03
_refine_diff_density_max 3.013
_refine_diff_density_min -1.334
_refine_diff_density_rms 0.405
_refine_ls_extinction_coef 0.00000(2)
_refine_ls_extinction_expression Fc^*^=kFc[1+0.001xFc^2^\l^3^/sin(2\q)]^-1/4^
_refine_ls_extinction_method SHELXL
_refine_ls_goodness_of_fit_ref 1.496
_refine_ls_hydrogen_treatment constr
_refine_ls_matrix_type full
_refine_ls_number_parameters 32
_refine_ls_number_reflns 508
_refine_ls_number_restraints 0
_refine_ls_restrained_S_all 1.496
_refine_ls_R_factor_all 0.0472
_refine_ls_R_factor_gt 0.0470
_refine_ls_shift/su_max 0.571
_refine_ls_shift/su_mean 0.018
_refine_ls_structure_factor_coef Fsqd
_refine_ls_weighting_details 'calc w=1/[\s^2^(Fo^2^)+(0.0259P)^2^+269.2745P] where P=(Fo^2^+2Fc^2^)/3'
_refine_ls_weighting_scheme calc
_refine_ls_wR_factor_gt 0.1138
_refine_ls_wR_factor_ref 0.1139
_reflns_number_gt 507
_reflns_number_total 508
_reflns_threshold_expression >2sigma(I)
_cod_data_source_file 409855.cff
_cod_data_source_block cz91a
_cod_database_code 8102924

loop_
_symmetry_equiv_pos_as_xyz
'x, y, z'
'-x, -y, z'
'-y, x, z'
'y, -x, z'
'-x, y, -z+1/2'
'x, -y, -z+1/2'
'y, x, -z+1/2'
'-y, -x, -z+1/2'
'x+1/2, y+1/2, z+1/2'
'-x+1/2, -y+1/2, z+1/2'
'-y+1/2, x+1/2, z+1/2'
'y+1/2, -x+1/2, z+1/2'
'-x+1/2, y+1/2, -z+1'
'x+1/2, -y+1/2, -z+1'
'y+1/2, x+1/2, -z+1'
'-y+1/2, -x+1/2, -z+1'
'-x, -y, -z'
'x, y, -z'
'y, -x, -z'
'-y, x, -z'
'x, -y, z-1/2'
'-x, y, z-1/2'
'-y, -x, z-1/2'
'y, x, z-1/2'
'-x+1/2, -y+1/2, -z+1/2'
'x+1/2, y+1/2, -z+1/2'
'y+1/2, -x+1/2, -z+1/2'
'-y+1/2, x+1/2, -z+1/2'
'x+1/2, -y+1/2, z'
'-x+1/2, y+1/2, z'
'-y+1/2, -x+1/2, z'
'y+1/2, x+1/2, z'

loop_
_atom_site_label
_atom_site_type_symbol
_atom_site_fract_x
_atom_site_fract_y
_atom_site_fract_z
_atom_site_U_iso_or_equiv
_atom_site_adp_type
_atom_site_occupancy
_atom_site_symmetry_multiplicity
_atom_site_Wyckoff_symbol
_atom_site_calc_flag
_atom_site_refinement_flags
_atom_site_disorder_assembly
_atom_site_disorder_group
Ce1 Ce 0.67121(12) 0.17121(12) 0.42636(4) 0.0160(5) Uani 1 16 l d S . .
Ce2 Ce 0.66701(13) 0.16701(13) 0.29569(4) 0.0182(5) Uani 1 16 l d S . .
Ce3 Ce 0.5000 0.5000 0.34674(6) 0.0196(6) Uani 1 8 f d S . .
Ga1 Ga 0.3784(2) 0.1216(2) 0.36411(8) 0.0154(6) Uani 1 16 l d S . .
Ga2 Ga 0.5000 0.5000 0.2500 0.0166(11) Uani 1 4 a d S . .
Br1 Br 0.0000 0.0000 0.94373(10) 0.0173(7) Uani 1 8 f d S . .
Br2 Br 0.8565(3) 0.3565(3) 0.5000 0.0227(8) Uani 1 8 h d S . .

loop_
_atom_site_aniso_label
_atom_site_aniso_U_11
_atom_site_aniso_U_22
_atom_site_aniso_U_33
_atom_site_aniso_U_23
_atom_site_aniso_U_13
_atom_site_aniso_U_12
Ce1 0.0137(5) 0.0137(5) 0.0206(8) -0.0018(4) -0.0018(4) 0.0010(5)
Ce2 0.0167(6) 0.0167(6) 0.0214(8) 0.0002(4) 0.0002(4) 0.0006(5)
Ce3 0.0199(7) 0.0199(7) 0.0189(9) 0.000 0.000 0.000
Ga1 0.0136(8) 0.0136(8) 0.0191(12) 0.0008(7) -0.0008(7) 0.0005(11)
Ga2 0.0133(16) 0.0133(16) 0.023(3) 0.000 0.000 0.000
Br1 0.0158(11) 0.0158(11) 0.0202(15) 0.000 0.000 0.000
Br2 0.0220(12) 0.0220(12) 0.0242(17) 0.000 0.000 -0.0026(15)

loop_
_atom_type_symbol
_atom_type_description
_atom_type_scat_dispersion_real
_atom_type_scat_dispersion_imag
_atom_type_scat_source
Br Br -0.2901 2.4595 'International Tables Vol C Tables 4.2.6.8 and 6.1.1.4'
Ga Ga 0.2307 1.6083 'International Tables Vol C Tables 4.2.6.8 and 6.1.1.4'
Ce Ce -0.2486 2.6331 'International Tables Vol C Tables 4.2.6.8 and 6.1.1.4'

loop_
_geom_angle_atom_site_label_1
_geom_angle_atom_site_label_2
_geom_angle_atom_site_label_3
_geom_angle
_geom_angle_site_symmetry_1
_geom_angle_site_symmetry_3
_geom_angle_publ_flag
Br1 Ce1 Br1 139.33(8) 21_655 9_554 ?
Br1 Ce1 Ga1 83.80(5) 21_655 3_655 ?
Br1 Ce1 Ga1 83.80(5) 9_554 3_655 ?
Br1 Ce1 Ga1 136.01(7) 21_655 . ?
Br1 Ce1 Ga1 83.39(6) 9_554 . ?
Ga1 Ce1 Ga1 93.82(8) 3_655 . ?
Br1 Ce1 Ga1 83.39(6) 21_655 2_655 ?
Br1 Ce1 Ga1 136.01(7) 9_554 2_655 ?
Ga1 Ce1 Ga1 93.82(8) 3_655 2_655 ?
Ga1 Ce1 Ga1 52.85(10) . 2_655 ?
Br1 Ce1 Br2 70.53(5) 21_655 . ?
Br1 Ce1 Br2 70.53(5) 9_554 . ?
Ga1 Ce1 Br2 88.27(8) 3_655 . ?
Ga1 Ce1 Br2 153.46(5) . . ?
Ga1 Ce1 Br2 153.46(5) 2_655 . ?
Br1 Ce1 Ce1 107.19(3) 21_655 2_655 ?
Br1 Ce1 Ce1 107.19(3) 9_554 2_655 ?
Ga1 Ce1 Ce1 139.85(5) 3_655 2_655 ?
Ga1 Ce1 Ce1 51.19(4) . 2_655 ?
Ga1 Ce1 Ce1 51.19(4) 2_655 2_655 ?
Br2 Ce1 Ce1 131.87(6) . 2_655 ?
Br1 Ce1 Ce3 50.98(6) 21_655 29 ?
Br1 Ce1 Ce3 137.01(6) 9_554 29 ?
Ga1 Ce1 Ce3 53.62(3) 3_655 29 ?
Ga1 Ce1 Ce3 92.94(6) . 29 ?
Ga1 Ce1 Ce3 53.51(4) 2_655 29 ?
Br2 Ce1 Ce3 109.30(4) . 29 ?
Ce1 Ce1 Ce3 103.22(2) 2_655 29 ?
Br1 Ce1 Ce3 137.01(6) 21_655 . ?
Br1 Ce1 Ce3 50.99(6) 9_554 . ?
Ga1 Ce1 Ce3 53.62(3) 3_655 . ?
Ga1 Ce1 Ce3 53.51(4) . . ?
Ga1 Ce1 Ce3 92.94(6) 2_655 . ?
Br2 Ce1 Ce3 109.30(4) . . ?
Ce1 Ce1 Ce3 103.22(2) 2_655 . ?
Ce3 Ce1 Ce3 93.06(5) 29 . ?
Ga1 Ce2 Ga1 51.07(9) 2_655 . ?
Ga1 Ce2 Ga1 88.88(7) 2_655 3_655 ?
Ga1 Ce2 Ga1 88.88(7) . 3_655 ?
Ga1 Ce2 Ga2 95.62(5) 2_655 25_655 ?
Ga1 Ce2 Ga2 146.47(5) . 25_655 ?
Ga1 Ce2 Ga2 94.86(4) 3_655 25_655 ?
Ga1 Ce2 Ga2 146.47(5) 2_655 . ?
Ga1 Ce2 Ga2 95.62(5) . . ?
Ga1 Ce2 Ga2 94.86(4) 3_655 . ?
Ga2 Ce2 Ga2 117.15(4) 25_655 . ?
Ga1 Ce2 Ce3 101.41(6) 2_655 . ?
Ga1 Ce2 Ce3 58.61(4) . . ?
Ga1 Ce2 Ce3 58.25(3) 3_655 . ?
Ga2 Ce2 Ce3 147.37(5) 25_655 . ?
Ga2 Ce2 Ce3 54.50(3) . . ?
Ga1 Ce2 Ce3 58.61(4) 2_655 29 ?
Ga1 Ce2 Ce3 101.41(6) . 29 ?
Ga1 Ce2 Ce3 58.25(3) 3_655 29 ?
Ga2 Ce2 Ce3 54.51(3) 25_655 29 ?
Ga2 Ce2 Ce3 147.37(5) . 29 ?
Ce3 Ce2 Ce3 112.96(6) . 29 ?
Ga1 Ce2 Ce2 153.29(5) 2_655 25_655 ?
Ga1 Ce2 Ce2 153.29(5) . 25_655 ?
Ga1 Ce2 Ce2 99.34(7) 3_655 25_655 ?
Ga2 Ce2 Ce2 58.57(2) 25_655 25_655 ?
Ga2 Ce2 Ce2 58.57(2) . 25_655 ?
Ce3 Ce2 Ce2 104.53(4) . 25_655 ?
Ce3 Ce2 Ce2 104.53(4) 29 25_655 ?
Ga1 Ce2 Ce2 53.69(4) 2_655 2_655 ?
Ga1 Ce2 Ce2 53.69(4) . 2_655 ?
Ga1 Ce2 Ce2 137.75(5) 3_655 2_655 ?
Ga2 Ce2 Ce2 106.46(2) 25_655 2_655 ?
Ga2 Ce2 Ce2 106.46(2) . 2_655 ?
Ce3 Ce2 Ce2 106.07(2) . 2_655 ?
Ce3 Ce2 Ce2 106.07(2) 29 2_655 ?
Ce2 Ce2 Ce2 122.91(5) 25_655 2_655 ?
Ga1 Ce2 Ce2 90.62(5) 2_655 27 ?
Ga1 Ce2 Ce2 115.07(5) . 27 ?
Ga1 Ce2 Ce2 148.12(2) 3_655 27 ?
Ga2 Ce2 Ce2 53.48(3) 25_655 27 ?
Ga2 Ce2 Ce2 102.85(4) . 27 ?
Ce3 Ce2 Ce2 152.06(4) . 27 ?
Ce3 Ce2 Ce2 94.86(3) 29 27 ?
Ce2 Ce2 Ce2 69.06(5) 25_655 27 ?
Ce2 Ce2 Ce2 61.38(2) 2_655 27 ?
Ga1 Ce2 Ce2 115.07(5) 2_655 28_545 ?
Ga1 Ce2 Ce2 90.62(6) . 28_545 ?
Ga1 Ce2 Ce2 148.12(2) 3_655 28_545 ?
Ga2 Ce2 Ce2 102.85(4) 25_655 28_545 ?
Ga2 Ce2 Ce2 53.48(3) . 28_545 ?
Ce3 Ce2 Ce2 94.86(3) . 28_545 ?
Ce3 Ce2 Ce2 152.06(4) 29 28_545 ?
Ce2 Ce2 Ce2 69.06(5) 25_655 28_545 ?
Ce2 Ce2 Ce2 61.38(2) 2_655 28_545 ?
Ce2 Ce2 Ce2 57.24(4) 27 28_545 ?
Ga2 Ce3 Br1 180.0 . 9_554 ?
Ga2 Ce3 Ga1 99.84(5) . . ?
Br1 Ce3 Ga1 80.16(5) 9_554 . ?
Ga2 Ce3 Ga1 99.84(5) . 2_665 ?
Br1 Ce3 Ga1 80.16(5) 9_554 2_665 ?
Ga1 Ce3 Ga1 160.32(11) . 2_665 ?
Ga2 Ce3 Ga1 99.84(5) . 3_655 ?
Br1 Ce3 Ga1 80.16(5) 9_554 3_655 ?
Ga1 Ce3 Ga1 88.327(18) . 3_655 ?
Ga1 Ce3 Ga1 88.326(18) 2_665 3_655 ?
Ga2 Ce3 Ga1 99.84(5) . 4_565 ?
Br1 Ce3 Ga1 80.16(5) 9_554 4_565 ?
Ga1 Ce3 Ga1 88.326(19) . 4_565 ?
Ga1 Ce3 Ga1 88.326(18) 2_665 4_565 ?
Ga1 Ce3 Ga1 160.32(11) 3_655 4_565 ?
Ga2 Ce3 Ce2 61.46(3) . 4_565 ?
Br1 Ce3 Ce2 118.54(3) 9_554 4_565 ?
Ga1 Ce3 Ce2 58.37(5) . 4_565 ?
Ga1 Ce3 Ce2 133.45(5) 2_665 4_565 ?
Ga1 Ce3 Ce2 134.39(5) 3_655 4_565 ?
Ga1 Ce3 Ce2 57.57(5) 4_565 4_565 ?
Ga2 Ce3 Ce2 61.46(3) . 3_655 ?
Br1 Ce3 Ce2 118.54(3) 9_554 3_655 ?
Ga1 Ce3 Ce2 133.45(5) . 3_655 ?
Ga1 Ce3 Ce2 58.37(5) 2_665 3_655 ?
Ga1 Ce3 Ce2 57.57(5) 3_655 3_655 ?
Ga1 Ce3 Ce2 134.39(5) 4_565 3_655 ?
Ce2 Ce3 Ce2 122.91(7) 4_565 3_655 ?
Ga2 Ce3 Ce2 61.46(3) . 2_665 ?
Br1 Ce3 Ce2 118.54(3) 9_554 2_665 ?
Ga1 Ce3 Ce2 134.39(5) . 2_665 ?
Ga1 Ce3 Ce2 57.57(5) 2_665 2_665 ?
Ga1 Ce3 Ce2 133.45(5) 3_655 2_665 ?
Ga1 Ce3 Ce2 58.37(5) 4_565 2_665 ?
Ce2 Ce3 Ce2 76.80(3) 4_565 2_665 ?
Ce2 Ce3 Ce2 76.80(3) 3_655 2_665 ?
Ga2 Ce3 Ce2 61.45(3) . . ?
Br1 Ce3 Ce2 118.55(3) 9_554 . ?
Ga1 Ce3 Ce2 57.57(5) . . ?
Ga1 Ce3 Ce2 134.39(5) 2_665 . ?
Ga1 Ce3 Ce2 58.37(5) 3_655 . ?
Ga1 Ce3 Ce2 133.45(5) 4_565 . ?
Ce2 Ce3 Ce2 76.80(3) 4_565 . ?
Ce2 Ce3 Ce2 76.80(3) 3_655 . ?
Ce2 Ce3 Ce2 122.91(7) 2_665 . ?
Ga2 Ce3 Ce1 130.45(3) . 3_655 ?
Br1 Ce3 Ce1 49.55(3) 9_554 3_655 ?
Ga1 Ce3 Ce1 114.97(6) . 3_655 ?
Ga1 Ce3 Ce1 49.91(5) 2_665 3_655 ?
Ga1 Ce3 Ce1 50.35(5) 3_655 3_655 ?
Ga1 Ce3 Ce1 114.60(6) 4_565 3_655 ?
Ce2 Ce3 Ce1 168.07(6) 4_565 3_655 ?
Ce2 Ce3 Ce1 69.00(3) 3_655 3_655 ?
Ce2 Ce3 Ce1 107.45(3) 2_665 3_655 ?
Ce2 Ce3 Ce1 108.68(3) . 3_655 ?
Ga2 Ce3 Ce1 130.45(3) . 2_665 ?
Br1 Ce3 Ce1 49.55(3) 9_554 2_665 ?
Ga1 Ce3 Ce1 114.60(6) . 2_665 ?
Ga1 Ce3 Ce1 50.35(5) 2_665 2_665 ?
Ga1 Ce3 Ce1 114.97(6) 3_655 2_665 ?
Ga1 Ce3 Ce1 49.91(5) 4_565 2_665 ?
Ce2 Ce3 Ce1 107.45(3) 4_565 2_665 ?
Ce2 Ce3 Ce1 108.67(3) 3_655 2_665 ?
Ce2 Ce3 Ce1 69.00(3) 2_665 2_665 ?
Ce2 Ce3 Ce1 168.07(6) . 2_665 ?
Ce1 Ce3 Ce1 65.10(3) 3_655 2_665 ?
Ga1 Ga1 Ce1 139.86(5) 2_655 4_565 ?
Ga1 Ga1 Ce1 63.57(5) 2_655 2_655 ?
Ce1 Ga1 Ce1 85.86(7) 4_565 2_655 ?
Ga1 Ga1 Ce1 63.58(5) 2_655 . ?
Ce1 Ga1 Ce1 85.86(7) 4_565 . ?
Ce1 Ga1 Ce1 77.62(8) 2_655 . ?
Ga1 Ga1 Ce2 64.46(5) 2_655 2_655 ?
Ce1 Ga1 Ce2 140.22(5) 4_565 2_655 ?
Ce1 Ga1 Ce2 82.68(5) 2_655 2_655 ?
Ce1 Ga1 Ce2 127.94(9) . 2_655 ?
Ga1 Ga1 Ce2 64.47(5) 2_655 . ?
Ce1 Ga1 Ce2 140.22(5) 4_565 . ?
Ce1 Ga1 Ce2 127.94(9) 2_655 . ?
Ce1 Ga1 Ce2 82.68(5) . . ?
Ce2 Ga1 Ce2 72.62(8) 2_655 . ?
Ga1 Ga1 Ce3 116.76(4) 2_655 29_455 ?
Ce1 Ga1 Ce3 76.47(5) 4_565 29_455 ?
Ce1 Ga1 Ce3 76.14(3) 2_655 29_455 ?
Ce1 Ga1 Ce3 149.20(9) . 29_455 ?
Ce2 Ga1 Ce3 63.82(4) 2_655 29_455 ?
Ce2 Ga1 Ce3 126.63(9) . 29_455 ?
Ga1 Ga1 Ce3 116.76(4) 2_655 . ?
Ce1 Ga1 Ce3 76.47(5) 4_565 . ?
Ce1 Ga1 Ce3 149.20(9) 2_655 . ?
Ce1 Ga1 Ce3 76.14(3) . . ?
Ce2 Ga1 Ce3 126.63(9) 2_655 . ?
Ce2 Ga1 Ce3 63.82(4) . . ?
Ce3 Ga1 Ce3 122.43(9) 29_455 . ?
Ga1 Ga1 Ce2 137.75(5) 2_655 4_565 ?
Ce1 Ga1 Ce2 82.39(7) 4_565 4_565 ?
Ce1 Ga1 Ce2 139.42(5) 2_655 4_565 ?
Ce1 Ga1 Ce2 139.42(5) . 4_565 ?
Ce2 Ga1 Ce2 82.03(6) 2_655 4_565 ?
Ce2 Ga1 Ce2 82.03(6) . 4_565 ?
Ce3 Ga1 Ce2 63.38(5) 29_455 4_565 ?
Ce3 Ga1 Ce2 63.37(5) . 4_565 ?
Ce3 Ga2 Ce3 180.0 . 5_655 ?
Ce3 Ga2 Ce2 64.04(2) . . ?
Ce3 Ga2 Ce2 115.96(2) 5_655 . ?
Ce3 Ga2 Ce2 115.96(2) . 28_545 ?
Ce3 Ga2 Ce2 64.04(2) 5_655 28_545 ?
Ce2 Ga2 Ce2 73.03(5) . 28_545 ?
Ce3 Ga2 Ce2 64.04(2) . 3_655 ?
Ce3 Ga2 Ce2 115.96(2) 5_655 3_655 ?
Ce2 Ga2 Ce2 78.952(17) . 3_655 ?
Ce2 Ga2 Ce2 147.09(5) 28_545 3_655 ?
Ce3 Ga2 Ce2 64.04(2) . 2_665 ?
Ce3 Ga2 Ce2 115.96(2) 5_655 2_665 ?
Ce2 Ga2 Ce2 128.08(4) . 2_665 ?
Ce2 Ga2 Ce2 132.46(5) 28_545 2_665 ?
Ce2 Ga2 Ce2 78.952(17) 3_655 2_665 ?
Ce3 Ga2 Ce2 115.96(2) . 26_455 ?
Ce3 Ga2 Ce2 64.04(2) 5_655 26_455 ?
Ce2 Ga2 Ce2 147.09(5) . 26_455 ?
Ce2 Ga2 Ce2 78.952(17) 28_545 26_455 ?
Ce2 Ga2 Ce2 132.46(5) 3_655 26_455 ?
Ce2 Ga2 Ce2 62.85(4) 2_665 26_455 ?
Ce3 Ga2 Ce2 115.96(2) . 27_565 ?
Ce3 Ga2 Ce2 64.04(2) 5_655 27_565 ?
Ce2 Ga2 Ce2 132.46(5) . 27_565 ?
Ce2 Ga2 Ce2 128.08(4) 28_545 27_565 ?
Ce2 Ga2 Ce2 62.85(4) 3_655 27_565 ?
Ce2 Ga2 Ce2 73.03(5) 2_665 27_565 ?
Ce2 Ga2 Ce2 78.952(17) 26_455 27_565 ?
Ce3 Ga2 Ce2 64.04(2) . 4_565 ?
Ce3 Ga2 Ce2 115.96(2) 5_655 4_565 ?
Ce2 Ga2 Ce2 78.953(17) . 4_565 ?
Ce2 Ga2 Ce2 62.85(4) 28_545 4_565 ?
Ce2 Ga2 Ce2 128.08(4) 3_655 4_565 ?
Ce2 Ga2 Ce2 78.952(17) 2_665 4_565 ?
Ce2 Ga2 Ce2 73.03(5) 26_455 4_565 ?
Ce2 Ga2 Ce2 147.09(5) 27_565 4_565 ?
Ce3 Ga2 Ce2 115.96(2) . 25_655 ?
Ce3 Ga2 Ce2 64.04(2) 5_655 25_655 ?
Ce2 Ga2 Ce2 62.85(4) . 25_655 ?
Ce2 Ga2 Ce2 78.952(17) 28_545 25_655 ?
Ce2 Ga2 Ce2 73.03(5) 3_655 25_655 ?
Ce2 Ga2 Ce2 147.09(5) 2_665 25_655 ?
Ce2 Ga2 Ce2 128.08(4) 26_455 25_655 ?
Ce2 Ga2 Ce2 78.952(17) 27_565 25_655 ?
Ce2 Ga2 Ce2 132.46(5) 4_565 25_655 ?
Ce1 Br1 Ce1 158.93(13) 12_455 11_545 ?
Ce1 Br1 Ce1 88.08(2) 12_455 9_445 ?
Ce1 Br1 Ce1 88.08(2) 11_545 9_445 ?
Ce1 Br1 Ce1 88.08(2) 12_455 10 ?
Ce1 Br1 Ce1 88.08(2) 11_545 10 ?
Ce1 Br1 Ce1 158.93(13) 9_445 10 ?
Ce1 Br1 Ce3 79.46(6) 12_455 9_445 ?
Ce1 Br1 Ce3 79.47(6) 11_545 9_445 ?
Ce1 Br1 Ce3 79.46(6) 9_445 9_445 ?
Ce1 Br1 Ce3 79.46(6) 10 9_445 ?
Ce1 Br2 Ce1 96.26(11) . 18_556 ?

loop_
_geom_bond_atom_site_label_1
_geom_bond_atom_site_label_2
_geom_bond_distance
_geom_bond_site_symmetry_2
_geom_bond_publ_flag
Ce1 Br1 3.0517(8) 21_655 ?
Ce1 Br1 3.0517(8) 9_554 ?
Ce1 Ga1 3.103(3) 3_655 ?
Ce1 Ga1 3.127(2) . ?
Ce1 Ga1 3.127(2) 2_655 ?
Ce1 Br2 3.177(3) . ?
Ce1 Ce1 3.919(3) 2_655 ?
Ce1 Ce3 3.9429(16) 29 ?
Ce1 Ce3 3.9429(15) . ?
Ce2 Ga1 3.228(2) 2_655 ?
Ce2 Ga1 3.228(2) . ?
Ce2 Ga1 3.269(3) 3_655 ?
Ce2 Ga2 3.3535(7) 25_655 ?
Ce2 Ga2 3.3535(7) . ?
Ce2 Ce3 3.4323(12) . ?
Ce2 Ce3 3.4324(12) 29 ?
Ce2 Ce2 3.497(3) 25_655 ?
Ce2 Ce2 3.823(3) 2_655 ?
Ce2 Ce2 3.991(2) 27 ?
Ce2 Ce2 3.991(2) 28_545 ?
Ce3 Ga2 3.1081(19) . ?
Ce3 Br1 3.116(4) 9_554 ?
Ce3 Ga1 3.2651(13) . ?
Ce3 Ga1 3.2651(13) 2_665 ?
Ce3 Ga1 3.2651(13) 3_655 ?
Ce3 Ga1 3.2651(13) 4_565 ?
Ce3 Ce2 3.4323(12) 4_565 ?
Ce3 Ce2 3.4323(12) 3_655 ?
Ce3 Ce2 3.4323(12) 2_665 ?
Ce3 Ce1 3.9429(15) 3_655 ?
Ce3 Ce1 3.9429(15) 2_665 ?
Ga1 Ga1 2.783(5) 2_655 ?
Ga1 Ce1 3.103(3) 4_565 ?
Ga1 Ce1 3.127(2) 2_655 ?
Ga1 Ce2 3.228(2) 2_655 ?
Ga1 Ce3 3.2651(13) 29_455 ?
Ga1 Ce2 3.269(3) 4_565 ?
Ga2 Ce3 3.1082(19) 5_655 ?
Ga2 Ce2 3.3535(7) 28_545 ?
Ga2 Ce2 3.3535(7) 3_655 ?
Ga2 Ce2 3.3535(7) 2_665 ?
Ga2 Ce2 3.3535(7) 26_455 ?
Ga2 Ce2 3.3535(7) 27_565 ?
Ga2 Ce2 3.3535(7) 4_565 ?
Ga2 Ce2 3.3535(7) 25_655 ?
Br1 Ce1 3.0517(8) 12_455 ?
Br1 Ce1 3.0517(8) 11_545 ?
Br1 Ce1 3.0517(8) 9_445 ?
Br1 Ce1 3.0517(8) 10 ?
Br1 Ce3 3.116(4) 9_445 ?
Br2 Ce1 3.177(3) 18_556 ?
